data_2217546
loop_
_publ_author_name
'Xiao Tao'
'Lin Yuan'
'Zhang, Xiao-Qing'
'Wang, Jin-Tang'

_publ_section_title
;2-[1-Chloro-3-(2-methyl-5-nitro-1<i>H</i>-imidazol-1-yl)propan-2-yloxycarbonyl]benzoic
 acid
;
_journal_coeditor_code HK2413
_journal_issue 2
_journal_name_full 'Acta Crystallographica Section E'
_journal_page_first o472
_journal_page_last o472
_journal_paper_doi 10.1107/S1600536808001268
_journal_volume 64
_journal_year 2008
_chemical_formula_iupac 'C15 H14 Cl N3 O6'
_chemical_formula_moiety 'C15 H14 Cl N3 O6'
_chemical_formula_sum 'C15 H14 Cl N3 O6'
_chemical_formula_weight 367.74
_chemical_melting_point .444E-305
_chemical_name_systematic
;2-[1-Chloro-3-(2-methyl-5-nitro-1H-imidazol-1-yl)propan-2-yloxycarbonyl]benzoic
acid
;
_space_group_IT_number 14
_symmetry_cell_setting monoclinic
_symmetry_space_group_name_Hall '-P 2ybc'
_symmetry_space_group_name_H-M 'P 1 21/c 1'
_atom_sites_solution_hydrogens geom
_atom_sites_solution_primary direct
_atom_sites_solution_secondary difmap
_audit_creation_method SHELXL97
_cell_angle_alpha 90.00
_cell_angle_beta 113.86(3)
_cell_angle_gamma 90.00
_cell_formula_units_Z 8
_cell_length_a 15.214(3)
_cell_length_b 16.271(3)
_cell_length_c 15.069(3)
_cell_measurement_reflns_used 25
_cell_measurement_temperature 294(2)
_cell_measurement_theta_max 13
_cell_measurement_theta_min 10
_cell_volume 3411.5(14)
_computing_cell_refinement 'CAD-4 Software (Enraf--Nonius, 1989)'
_computing_data_collection 'CAD-4 Software (Enraf--Nonius, 1989)'
_computing_data_reduction 'XCAD4 (Harms & Wocadlo, 1995)'
_computing_molecular_graphics 'SHELXTL (Bruker, 2000)'
_computing_publication_material 'SHELXTL (Bruker, 2000)'
_computing_structure_refinement 'SHELXL97 (Sheldrick, 2008)'
_computing_structure_solution 'SHELXS97 (Sheldrick, 2008)'
_diffrn_ambient_temperature 294(2)
_diffrn_measured_fraction_theta_full 0.998
_diffrn_measured_fraction_theta_max 0.998
_diffrn_measurement_device_type 'Enraf--Nonius CAD-4'
_diffrn_measurement_method \w/2\q
_diffrn_radiation_monochromator graphite
_diffrn_radiation_source 'fine-focus sealed tube'
_diffrn_radiation_type MoK\a
_diffrn_radiation_wavelength 0.71073
_diffrn_reflns_av_R_equivalents 0.0366
_diffrn_reflns_av_sigmaI/netI 0.0700
_diffrn_reflns_limit_h_max 0
_diffrn_reflns_limit_h_min -18
_diffrn_reflns_limit_k_max 20
_diffrn_reflns_limit_k_min 0
_diffrn_reflns_limit_l_max 18
_diffrn_reflns_limit_l_min -16
_diffrn_reflns_number 6938
_diffrn_reflns_theta_full 25.98
_diffrn_reflns_theta_max 25.98
_diffrn_reflns_theta_min 1.46
_diffrn_standards_decay_% 0
_diffrn_standards_interval_time 120
_diffrn_standards_number 3
_exptl_absorpt_coefficient_mu 0.261
_exptl_absorpt_correction_T_max 0.9496
_exptl_absorpt_correction_T_min 0.9028
_exptl_absorpt_correction_type psi-scan
_exptl_absorpt_process_details '(North <i>et al.</i>,  1968)'
_exptl_crystal_colour colourless
_exptl_crystal_density_diffrn 1.432
_exptl_crystal_density_method 'not measured'
_exptl_crystal_description block
_exptl_crystal_F_000 1520
_exptl_crystal_size_max 0.40
_exptl_crystal_size_mid 0.30
_exptl_crystal_size_min 0.20
_refine_diff_density_max 0.410
_refine_diff_density_min -0.363
_refine_ls_extinction_coef 0.094(12)
_refine_ls_extinction_method none
_refine_ls_goodness_of_fit_ref 1.019
_refine_ls_hydrogen_treatment constr
_refine_ls_matrix_type full
_refine_ls_number_parameters 451
_refine_ls_number_reflns 6682
_refine_ls_number_restraints 0
_refine_ls_restrained_S_all 1.019
_refine_ls_R_factor_all 0.1384
_refine_ls_R_factor_gt 0.0660
_refine_ls_shift/su_max 0.000
_refine_ls_shift/su_mean 0.000
_refine_ls_structure_factor_coef Fsqd
_refine_ls_weighting_details 'calc w = 1/[\s^2^(Fo^2^)+(0.07P)^2^+1.25P] where P=(Fo^2^+2Fc^2^)/3'
_refine_ls_weighting_scheme calc
_refine_ls_wR_factor_gt 0.1384
_refine_ls_wR_factor_ref 0.1747
_reflns_number_gt 3559
_reflns_number_total 6682
_reflns_threshold_expression I>2\s(I)
_cod_data_source_file hk2413.cif
_cod_data_source_block I
_cod_original_sg_symbol_H-M 'P 21/c'
_cod_database_code 2217546
_cod_database_fobs_code 2217546

loop_
_symmetry_equiv_pos_as_xyz
'x, y, z'
'-x, y+1/2, -z+1/2'
'-x, -y, -z'
'x, -y-1/2, z-1/2'

loop_
_atom_site_type_symbol
_atom_site_label
_atom_site_fract_x
_atom_site_fract_y
_atom_site_fract_z
_atom_site_U_iso_or_equiv
_atom_site_adp_type
_atom_site_calc_flag
_atom_site_refinement_flags
_atom_site_occupancy
Cl Cl1 0.11705(11) 0.43257(8) 0.72492(11) 0.1116(6) Uani d . 1
Cl Cl2 -0.38901(14) 0.04807(9) 0.66545(14) 0.1333(7) Uani d . 1
O O1 0.3761(2) 0.03250(17) 1.0499(2) 0.0784(9) Uani d . 1
H H1B 0.3710 0.0047 1.0026 0.118 Uiso calc R 1
O O2 0.3562(2) 0.13615(16) 0.94718(18) 0.0613(7) Uani d . 1
O O3 0.3744(2) 0.32764(19) 0.96664(19) 0.0684(8) Uani d . 1
O O4 0.23091(17) 0.27469(14) 0.94386(16) 0.0485(6) Uani d . 1
O O5 0.1328(2) 0.2233(2) 0.6314(2) 0.0748(8) Uani d . 1
O O6 0.1459(2) 0.0990(2) 0.5886(2) 0.0887(10) Uani d . 1
O O7 -0.1465(2) 0.39839(15) 0.55531(19) 0.0719(9) Uani d . 1
H H7A -0.1519 0.4404 0.5828 0.108 Uiso calc R 1
O O8 -0.1401(2) 0.33919(14) 0.69075(19) 0.0596(7) Uani d . 1
O O9 -0.11021(18) 0.16192(17) 0.77884(18) 0.0592(7) Uani d . 1
O O10 -0.25765(16) 0.19193(14) 0.66714(15) 0.0453(6) Uani d . 1
O O11 -0.3413(3) 0.4576(2) 0.8743(2) 0.1134(14) Uani d . 1
O O12 -0.3404(2) 0.3246(2) 0.8740(2) 0.0832(10) Uani d . 1
N N1 0.11477(19) 0.16366(16) 0.7989(2) 0.0426(7) Uani d . 1
N N2 0.1320(2) 0.03336(18) 0.8448(2) 0.0554(8) Uani d . 1
N N3 0.1364(2) 0.1490(2) 0.6445(2) 0.0592(9) Uani d . 1
N N4 -0.37734(19) 0.32555(17) 0.6748(2) 0.0438(7) Uani d . 1
N N5 -0.3757(2) 0.4369(2) 0.5904(2) 0.0597(9) Uani d . 1
N N6 -0.3466(3) 0.3912(3) 0.8340(2) 0.0684(10) Uani d . 1
C C1 0.3666(3) 0.3017(3) 1.1689(3) 0.0580(11) Uani d . 1
H H1A 0.3550 0.3577 1.1582 0.070 Uiso calc R 1
C C2 0.3935(3) 0.2701(3) 1.2607(3) 0.0673(13) Uani d . 1
H H2B 0.3988 0.3047 1.3117 0.081 Uiso calc R 1
C C3 0.4129(3) 0.1871(3) 1.2777(3) 0.0676(12) Uani d . 1
H H3A 0.4320 0.1663 1.3402 0.081 Uiso calc R 1
C C4 0.4037(3) 0.1351(3) 1.2018(3) 0.0580(11) Uani d . 1
H H4A 0.4166 0.0793 1.2133 0.070 Uiso calc R 1
C C5 0.3755(2) 0.1661(2) 1.1088(2) 0.0464(9) Uani d . 1
C C6 0.3568(2) 0.2497(2) 1.0920(2) 0.0462(9) Uani d . 1
C C7 0.3675(3) 0.1105(2) 1.0262(3) 0.0498(9) Uani d . 1
C C8 0.3245(3) 0.2879(2) 0.9941(3) 0.0475(9) Uani d . 1
C C9 0.1664(3) 0.3935(2) 0.8436(3) 0.0749(13) Uani d . 1
H H9A 0.2255 0.4225 0.8812 0.090 Uiso calc R 1
H H9B 0.1219 0.4027 0.8740 0.090 Uiso calc R 1
C C10 0.1872(3) 0.3018(2) 0.8441(2) 0.0476(9) Uani d . 1
H H10A 0.2298 0.2909 0.8110 0.057 Uiso calc R 1
C C11 0.0955(2) 0.2518(2) 0.7990(3) 0.0491(9) Uani d . 1
H H11A 0.0560 0.2615 0.8349 0.059 Uiso calc R 1
H H11B 0.0596 0.2701 0.7328 0.059 Uiso calc R 1
C C12 0.1003(3) 0.1285(3) 0.9559(3) 0.0616(11) Uani d . 1
H H12A 0.1046 0.0788 0.9918 0.092 Uiso calc R 1
H H12B 0.0378 0.1523 0.9380 0.092 Uiso calc R 1
H H12C 0.1484 0.1666 0.9954 0.092 Uiso calc R 1
C C13 0.1158(2) 0.1095(2) 0.8677(3) 0.0465(9) Uani d . 1
C C14 0.1408(3) 0.0381(2) 0.7593(3) 0.0569(10) Uani d . 1
H H14A 0.1517 -0.0061 0.7259 0.068 Uiso calc R 1
C C15 0.1311(3) 0.1176(2) 0.7298(3) 0.0477(9) Uani d . 1
C C17 -0.1188(3) 0.1073(2) 0.5763(3) 0.0552(10) Uani d . 1
H H17A -0.1214 0.0583 0.6069 0.066 Uiso calc R 1
C C18 -0.0988(3) 0.1060(3) 0.4947(3) 0.0643(11) Uani d . 1
H H18A -0.0887 0.0560 0.4703 0.077 Uiso calc R 1
C C19 -0.0939(3) 0.1783(3) 0.4494(3) 0.0594(11) Uani d . 1
H H19A -0.0811 0.1773 0.3940 0.071 Uiso calc R 1
C C20 -0.1079(2) 0.2521(2) 0.4867(2) 0.0477(9) Uani d . 1
H H20A -0.1032 0.3009 0.4568 0.057 Uiso calc R 1
C C21 -0.1288(2) 0.2548(2) 0.5676(2) 0.0389(8) Uani d . 1
C C22 -0.1352(2) 0.1814(2) 0.6130(2) 0.0399(8) Uani d . 1
C C23 -0.1395(3) 0.3347(2) 0.6110(3) 0.0459(9) Uani d . 1
C C24 -0.1631(3) 0.1788(2) 0.6968(3) 0.0428(8) Uani d . 1
C C25 -0.3119(3) 0.1052(3) 0.7666(3) 0.0737(13) Uani d . 1
H H25A -0.3391 0.1072 0.8147 0.088 Uiso calc R 1
H H25B -0.2503 0.0777 0.7955 0.088 Uiso calc R 1
C C26 -0.2968(3) 0.1925(2) 0.7394(3) 0.0491(9) Uani d . 1
H H26A -0.2528 0.2216 0.7972 0.059 Uiso calc R 1
C C27 -0.3904(2) 0.2392(2) 0.6947(3) 0.0490(9) Uani d . 1
H H27A -0.4314 0.2125 0.6345 0.059 Uiso calc R 1
H H27B -0.4229 0.2368 0.7384 0.059 Uiso calc R 1
C C28 -0.4060(3) 0.3050(3) 0.5004(3) 0.0655(11) Uani d . 1
H H28A -0.4093 0.3398 0.4476 0.098 Uiso calc R 1
H H28B -0.4660 0.2767 0.4832 0.098 Uiso calc R 1
H H28C -0.3553 0.2656 0.5136 0.098 Uiso calc R 1
C C29 -0.3866(3) 0.3556(2) 0.5877(3) 0.0494(9) Uani d . 1
C C30 -0.3610(3) 0.4604(3) 0.6814(3) 0.0618(11) Uani d . 1
H H30A -0.3517 0.5142 0.7039 0.074 Uiso calc R 1
C C31 -0.3617(3) 0.3934(2) 0.7348(3) 0.0508(9) Uani d . 1

loop_
_atom_site_aniso_label
_atom_site_aniso_U_11
_atom_site_aniso_U_22
_atom_site_aniso_U_33
_atom_site_aniso_U_12
_atom_site_aniso_U_13
_atom_site_aniso_U_23
Cl1 0.1335(12) 0.0557(8) 0.1106(11) 0.0032(8) 0.0131(9) 0.0320(7)
Cl2 0.1632(15) 0.0625(9) 0.1512(15) -0.0410(9) 0.0400(12) 0.0081(9)
O1 0.128(3) 0.0514(19) 0.0574(18) -0.0074(17) 0.0396(18) -0.0063(14)
O2 0.085(2) 0.0620(18) 0.0400(15) 0.0030(15) 0.0285(14) -0.0037(13)
O3 0.0697(19) 0.086(2) 0.0548(17) -0.0269(16) 0.0310(15) -0.0091(15)
O4 0.0524(16) 0.0461(14) 0.0426(14) -0.0039(12) 0.0146(12) -0.0052(11)
O5 0.099(2) 0.060(2) 0.0677(19) -0.0005(17) 0.0358(17) 0.0091(16)
O6 0.124(3) 0.083(2) 0.078(2) -0.011(2) 0.059(2) -0.0271(19)
O7 0.126(3) 0.0319(15) 0.0609(17) 0.0040(15) 0.0406(17) 0.0059(13)
O8 0.093(2) 0.0387(15) 0.0592(17) -0.0026(13) 0.0427(16) -0.0068(13)
O9 0.0560(16) 0.0704(19) 0.0476(16) 0.0104(14) 0.0173(13) 0.0095(14)
O10 0.0485(15) 0.0482(14) 0.0430(13) 0.0016(12) 0.0225(12) 0.0073(11)
O11 0.165(4) 0.093(3) 0.071(2) 0.024(3) 0.037(2) -0.026(2)
O12 0.098(2) 0.098(3) 0.0586(19) 0.004(2) 0.0372(18) 0.0143(18)
N1 0.0440(17) 0.0327(16) 0.0447(17) 0.0032(13) 0.0115(13) -0.0036(14)
N2 0.066(2) 0.0311(17) 0.066(2) -0.0015(15) 0.0234(17) -0.0005(15)
N3 0.061(2) 0.056(2) 0.056(2) -0.0040(18) 0.0196(17) -0.0071(19)
N4 0.0451(17) 0.0426(18) 0.0454(17) 0.0005(14) 0.0199(14) 0.0039(14)
N5 0.067(2) 0.050(2) 0.061(2) 0.0025(17) 0.0253(18) 0.0116(17)
N6 0.071(2) 0.082(3) 0.049(2) 0.007(2) 0.0225(18) -0.006(2)
C1 0.053(2) 0.070(3) 0.049(2) 0.003(2) 0.0197(19) -0.023(2)
C2 0.056(3) 0.103(4) 0.042(2) -0.002(3) 0.0194(19) -0.029(2)
C3 0.058(3) 0.109(4) 0.037(2) -0.006(3) 0.0205(19) -0.007(2)
C4 0.062(3) 0.073(3) 0.042(2) -0.013(2) 0.0236(19) -0.003(2)
C5 0.043(2) 0.060(3) 0.038(2) -0.0115(18) 0.0194(16) -0.0109(18)
C6 0.042(2) 0.057(2) 0.040(2) -0.0054(18) 0.0172(16) -0.0101(18)
C7 0.057(2) 0.052(2) 0.043(2) -0.0065(19) 0.0218(18) -0.0092(19)
C8 0.051(2) 0.047(2) 0.047(2) -0.0061(18) 0.0213(19) -0.0142(18)
C9 0.098(3) 0.039(2) 0.080(3) 0.005(2) 0.027(3) -0.001(2)
C10 0.061(2) 0.0322(19) 0.047(2) 0.0016(17) 0.0196(19) -0.0002(16)
C11 0.047(2) 0.034(2) 0.058(2) 0.0078(16) 0.0130(18) -0.0016(17)
C12 0.068(3) 0.061(3) 0.059(3) 0.001(2) 0.029(2) 0.001(2)
C13 0.046(2) 0.040(2) 0.052(2) -0.0008(17) 0.0182(18) -0.0039(18)
C14 0.066(3) 0.040(2) 0.063(3) -0.0031(19) 0.025(2) -0.0110(19)
C15 0.053(2) 0.036(2) 0.052(2) -0.0026(17) 0.0184(18) -0.0069(18)
C17 0.071(3) 0.035(2) 0.063(3) 0.0029(19) 0.031(2) -0.0004(18)
C18 0.077(3) 0.047(2) 0.072(3) 0.003(2) 0.033(2) -0.019(2)
C19 0.064(3) 0.069(3) 0.055(2) -0.001(2) 0.033(2) -0.010(2)
C20 0.054(2) 0.048(2) 0.045(2) -0.0027(18) 0.0246(18) 0.0026(17)
C21 0.0421(19) 0.0359(19) 0.0389(19) 0.0000(16) 0.0165(16) 0.0000(15)
C22 0.041(2) 0.0353(19) 0.044(2) -0.0007(16) 0.0175(16) -0.0013(15)
C23 0.052(2) 0.034(2) 0.051(2) -0.0003(16) 0.0193(18) -0.0002(17)
C24 0.048(2) 0.0344(19) 0.047(2) -0.0010(17) 0.0209(18) 0.0019(16)
C25 0.091(3) 0.064(3) 0.079(3) 0.007(3) 0.048(3) 0.028(2)
C26 0.056(2) 0.050(2) 0.050(2) -0.0022(18) 0.0307(19) 0.0088(18)
C27 0.049(2) 0.047(2) 0.057(2) -0.0090(18) 0.0280(19) 0.0007(18)
C28 0.074(3) 0.073(3) 0.047(2) 0.008(2) 0.022(2) -0.002(2)
C29 0.046(2) 0.059(3) 0.042(2) 0.0018(19) 0.0163(17) 0.0036(18)
C30 0.070(3) 0.045(2) 0.071(3) 0.001(2) 0.028(2) 0.000(2)
C31 0.054(2) 0.055(2) 0.044(2) 0.0006(19) 0.0203(18) -0.0033(19)

loop_
_atom_type_symbol
_atom_type_description
_atom_type_scat_dispersion_real
_atom_type_scat_dispersion_imag
_atom_type_scat_source
C C 0.0033 0.0016 'International Tables Vol C Tables 4.2.6.8 and 6.1.1.4'
H H 0.0000 0.0000 'International Tables Vol C Tables 4.2.6.8 and 6.1.1.4'
N N 0.0061 0.0033 'International Tables Vol C Tables 4.2.6.8 and 6.1.1.4'
O O 0.0106 0.0060 'International Tables Vol C Tables 4.2.6.8 and 6.1.1.4'
Cl Cl 0.1484 0.1585 'International Tables Vol C Tables 4.2.6.8 and 6.1.1.4'

loop_
_geom_angle_atom_site_label_1
_geom_angle_atom_site_label_2
_geom_angle_atom_site_label_3
_geom_angle
C7 O1 H1B 109.5
C8 O4 C10 118.6(3)
C23 O7 H7A 109.5
C24 O10 C26 117.8(3)
C13 N1 C15 105.9(3)
C13 N1 C11 125.1(3)
C15 N1 C11 128.9(3)
C13 N2 C14 107.0(3)
O6 N3 O5 123.8(4)
O6 N3 C15 116.9(3)
O5 N3 C15 119.2(3)
C29 N4 C31 105.5(3)
C29 N4 C27 125.1(3)
C31 N4 C27 129.1(3)
C29 N5 C30 106.3(3)
O12 N6 O11 124.0(4)
O12 N6 C31 119.2(4)
O11 N6 C31 116.8(4)
C2 C1 C6 119.9(4)
C2 C1 H1A 120.1
C6 C1 H1A 120.1
C1 C2 C3 120.4(4)
C1 C2 H2B 119.8
C3 C2 H2B 119.8
C4 C3 C2 120.0(4)
C4 C3 H3A 120.0
C2 C3 H3A 120.0
C5 C4 C3 120.0(4)
C5 C4 H4A 120.0
C3 C4 H4A 120.0
C4 C5 C6 119.8(3)
C4 C5 C7 120.5(4)
C6 C5 C7 119.7(3)
C5 C6 C1 119.8(3)
C5 C6 C8 123.3(3)
C1 C6 C8 116.9(4)
O2 C7 O1 124.2(3)
O2 C7 C5 122.8(4)
O1 C7 C5 113.0(3)
O3 C8 O4 125.1(4)
O3 C8 C6 124.7(3)
O4 C8 C6 110.1(3)
C10 C9 Cl1 111.2(3)
C10 C9 H9A 109.4
Cl1 C9 H9A 109.4
C10 C9 H9B 109.4
Cl1 C9 H9B 109.4
H9A C9 H9B 108.0
O4 C10 C11 104.8(3)
O4 C10 C9 108.1(3)
C11 C10 C9 111.8(3)
O4 C10 H10A 110.7
C11 C10 H10A 110.7
C9 C10 H10A 110.7
N1 C11 C10 112.1(3)
N1 C11 H11A 109.2
C10 C11 H11A 109.2
N1 C11 H11B 109.2
C10 C11 H11B 109.2
H11A C11 H11B 107.9
C13 C12 H12A 109.5
C13 C12 H12B 109.5
H12A C12 H12B 109.5
C13 C12 H12C 109.5
H12A C12 H12C 109.5
H12B C12 H12C 109.5
N2 C13 N1 110.6(3)
N2 C13 C12 122.7(3)
N1 C13 C12 126.7(3)
N2 C14 C15 109.1(3)
N2 C14 H14A 125.5
C15 C14 H14A 125.5
C14 C15 N1 107.4(3)
C14 C15 N3 127.0(3)
N1 C15 N3 125.6(3)
C18 C17 C22 120.5(4)
C18 C17 H17A 119.8
C22 C17 H17A 119.8
C19 C18 C17 120.3(4)
C19 C18 H18A 119.9
C17 C18 H18A 119.9
C18 C19 C20 119.5(3)
C18 C19 H19A 120.2
C20 C19 H19A 120.2
C19 C20 C21 121.1(3)
C19 C20 H20A 119.4
C21 C20 H20A 119.4
C20 C21 C22 119.5(3)
C20 C21 C23 121.3(3)
C22 C21 C23 119.2(3)
C17 C22 C21 119.1(3)
C17 C22 C24 118.1(3)
C21 C22 C24 122.7(3)
O8 C23 O7 123.9(3)
O8 C23 C21 122.3(3)
O7 C23 C21 113.8(3)
O9 C24 O10 124.1(3)
O9 C24 C22 125.3(3)
O10 C24 C22 110.4(3)
C26 C25 Cl2 112.3(3)
C26 C25 H25A 109.1
Cl2 C25 H25A 109.1
C26 C25 H25B 109.1
Cl2 C25 H25B 109.1
H25A C25 H25B 107.9
O10 C26 C27 105.7(3)
O10 C26 C25 110.6(3)
C27 C26 C25 111.7(3)
O10 C26 H26A 109.6
C27 C26 H26A 109.6
C25 C26 H26A 109.6
N4 C27 C26 113.0(3)
N4 C27 H27A 109.0
C26 C27 H27A 109.0
N4 C27 H27B 109.0
C26 C27 H27B 109.0
H27A C27 H27B 107.8
C29 C28 H28A 109.5
C29 C28 H28B 109.5
H28A C28 H28B 109.5
C29 C28 H28C 109.5
H28A C28 H28C 109.5
H28B C28 H28C 109.5
N5 C29 N4 111.5(3)
N5 C29 C28 124.0(4)
N4 C29 C28 124.5(4)
N5 C30 C31 109.7(4)
N5 C30 H30A 125.2
C31 C30 H30A 125.2
C30 C31 N4 107.1(3)
C30 C31 N6 127.4(4)
N4 C31 N6 125.5(4)

loop_
_geom_bond_atom_site_label_1
_geom_bond_atom_site_label_2
_geom_bond_distance
Cl1 C9 1.755(4)
Cl2 C25 1.765(5)
O1 C7 1.311(4)
O1 H1B 0.8200
O2 C7 1.207(4)
O3 C8 1.191(4)
O4 C8 1.333(4)
O4 C10 1.446(4)
O5 N3 1.222(4)
O6 N3 1.221(4)
O7 C23 1.310(4)
O7 H7A 0.8200
O8 C23 1.207(4)
O9 C24 1.203(4)
O10 C24 1.340(4)
O10 C26 1.436(4)
O11 N6 1.226(5)
O12 N6 1.225(4)
N1 C13 1.356(4)
N1 C15 1.383(4)
N1 C11 1.465(4)
N2 C13 1.336(4)
N2 C14 1.351(5)
N4 C29 1.353(4)
N4 C31 1.385(4)
N4 C27 1.468(4)
N5 C29 1.331(5)
N5 C30 1.351(5)
C1 C2 1.373(6)
C1 C6 1.394(5)
C1 H1A 0.9300
C2 C3 1.384(6)
C2 H2B 0.9300
C3 C4 1.384(5)
C3 H3A 0.9300
C4 C5 1.383(5)
C4 H4A 0.9300
C5 C6 1.392(5)
C5 C7 1.503(5)
C6 C8 1.489(5)
C9 C10 1.524(5)
C9 H9A 0.9700
C9 H9B 0.9700
C10 C11 1.517(5)
C10 H10A 0.9800
C11 H11A 0.9700
C11 H11B 0.9700
C12 C13 1.474(5)
C12 H12A 0.9600
C12 H12B 0.9600
C12 H12C 0.9600
C14 C15 1.357(5)
C14 H14A 0.9300
C15 N3 1.416(5)
C17 C18 1.381(5)
C17 C22 1.390(5)
C17 H17A 0.9300
C18 C19 1.378(6)
C18 H18A 0.9300
C19 C20 1.379(5)
C19 H19A 0.9300
C20 C21 1.379(5)
C20 H20A 0.9300
C21 C22 1.398(4)
C21 C23 1.494(5)
C22 C24 1.486(5)
C25 C26 1.522(5)
C25 H25A 0.9700
C25 H25B 0.9700
C26 C27 1.511(5)
C26 H26A 0.9800
C27 H27A 0.9700
C27 H27B 0.9700
C28 C29 1.478(5)
C28 H28A 0.9600
C28 H28B 0.9600
C28 H28C 0.9600
C30 C31 1.357(5)
C30 H30A 0.9300
C31 N6 1.419(5)

loop_
_geom_hbond_atom_site_label_D
_geom_hbond_atom_site_label_H
_geom_hbond_atom_site_label_A
_geom_hbond_site_symmetry_A
_geom_hbond_distance_DH
_geom_hbond_distance_HA
_geom_hbond_distance_DA
_geom_hbond_angle_DHA
_geom_hbond_publ_flag
O1 H1B N5 2_546 0.82 1.81 2.623(3) 172.00 yes
O7 H7A N2 2_556 0.82 1.82 2.621(3) 166.00 yes

loop_
_geom_torsion_atom_site_label_1
_geom_torsion_atom_site_label_2
_geom_torsion_atom_site_label_3
_geom_torsion_atom_site_label_4
_geom_torsion
C10 O4 C8 O3 7.7(5)
C10 O4 C8 C6 -175.5(3)
C8 O4 C10 C11 159.8(3)
C8 O4 C10 C9 -80.9(4)
C26 O10 C24 O9 5.3(5)
C26 O10 C24 C22 -179.2(3)
C24 O10 C26 C27 158.9(3)
C24 O10 C26 C25 -80.0(4)
C13 N1 C11 C10 94.9(4)
C15 N1 C11 C10 -88.2(4)
C15 N1 C13 N2 0.1(4)
C11 N1 C13 N2 177.6(3)
C15 N1 C13 C12 -179.0(3)
C11 N1 C13 C12 -1.5(6)
C13 N1 C15 C14 0.3(4)
C11 N1 C15 C14 -177.1(3)
C13 N1 C15 N3 -179.7(3)
C11 N1 C15 N3 3.0(6)
C14 N2 C13 N1 -0.5(4)
C14 N2 C13 C12 178.7(3)
C13 N2 C14 C15 0.7(4)
C29 N4 C27 C26 97.5(4)
C31 N4 C27 C26 -88.5(4)
C31 N4 C29 N5 1.3(4)
C27 N4 C29 N5 176.5(3)
C31 N4 C29 C28 -178.8(3)
C27 N4 C29 C28 -3.6(5)
C29 N4 C31 C30 -0.9(4)
C27 N4 C31 C30 -175.8(3)
C29 N4 C31 N6 -179.1(3)
C27 N4 C31 N6 5.9(6)
C30 N5 C29 N4 -1.3(4)
C30 N5 C29 C28 178.9(4)
C29 N5 C30 C31 0.7(4)
C6 C1 C2 C3 1.3(6)
C2 C1 C6 C5 -0.8(5)
C2 C1 C6 C8 178.2(3)
C1 C2 C3 C4 -1.0(6)
C2 C3 C4 C5 0.2(6)
C3 C4 C5 C6 0.3(5)
C3 C4 C5 C7 178.6(3)
C4 C5 C6 C1 0.0(5)
C7 C5 C6 C1 -178.3(3)
C4 C5 C6 C8 -178.9(3)
C7 C5 C6 C8 2.8(5)
C4 C5 C7 O2 -169.5(4)
C6 C5 C7 O2 8.8(5)
C4 C5 C7 O1 9.1(5)
C6 C5 C7 O1 -172.6(3)
C5 C6 C8 O3 -104.2(5)
C1 C6 C8 O3 76.8(5)
C5 C6 C8 O4 78.9(4)
C1 C6 C8 O4 -100.0(4)
Cl1 C9 C10 O4 177.8(3)
Cl1 C9 C10 C11 -67.4(4)
O4 C10 C11 N1 -63.4(4)
C9 C10 C11 N1 179.8(3)
N2 C14 C15 N1 -0.6(4)
N2 C14 C15 N3 179.4(3)
C14 C15 N3 O6 4.0(6)
N1 C15 N3 O6 -176.0(3)
C14 C15 N3 O5 -174.9(4)
N1 C15 N3 O5 5.1(6)
C22 C17 C18 C19 0.7(6)
C18 C17 C22 C21 -1.6(5)
C18 C17 C22 C24 175.8(3)
C17 C18 C19 C20 0.8(6)
C18 C19 C20 C21 -1.3(6)
C19 C20 C21 C22 0.4(5)
C19 C20 C21 C23 177.1(3)
C20 C21 C22 C17 1.0(5)
C23 C21 C22 C17 -175.7(3)
C20 C21 C22 C24 -176.3(3)
C23 C21 C22 C24 7.0(5)
C20 C21 C23 O8 -166.0(3)
C22 C21 C23 O8 10.7(5)
C20 C21 C23 O7 12.9(5)
C22 C21 C23 O7 -170.4(3)
C17 C22 C24 O9 72.7(5)
C21 C22 C24 O9 -110.0(4)
C17 C22 C24 O10 -102.8(4)
C21 C22 C24 O10 74.6(4)
Cl2 C25 C26 O10 -58.1(4)
Cl2 C25 C26 C27 59.4(4)
O10 C26 C27 N4 -64.1(4)
C25 C26 C27 N4 175.5(3)
N5 C30 C31 N4 0.1(4)
N5 C30 C31 N6 178.3(3)
C30 C31 N6 O12 -172.9(4)
N4 C31 N6 O12 5.0(6)
C30 C31 N6 O11 7.5(6)
N4 C31 N6 O11 -174.5(4)
